data_7106877
loop_
_publ_author_name
'Seiji Shirakawa'
'Shogo J. Terao'
'Rongjun He'
'Keiji Maruoka'

_publ_section_title
;
 Diastereo- and enantioselective conjugate addition of a-substituted
 nitroacetates to maleimides under base-free neutral phase-transfer
 conditions
;
_journal_name_full Chem.Commun.
_journal_page_first 10557
_journal_paper_doi 10.1039/c1cc14043d
_journal_volume 47
_journal_year 2011
_chemical_formula_moiety 'C54 H48 N O2, C4 H6 N O4'
_chemical_formula_sum 'C58 H54 N2 O6'
_chemical_formula_weight 875.07
_space_group_IT_number 19
_symmetry_cell_setting orthorhombic
_symmetry_Int_Tables_number 19
_symmetry_space_group_name_Hall 'P 2ac 2ab'
_symmetry_space_group_name_H-M 'P 21 21 21'
_atom_sites_solution_hydrogens geom
_atom_sites_solution_primary direct
_atom_sites_solution_secondary difmap
_audit_creation_date 2010-12-11
_audit_creation_method 'by CrystalStructure 4.0'
_cell_angle_alpha 90.0000
_cell_angle_beta 90.0000
_cell_angle_gamma 90.0000
_cell_formula_units_Z 4
_cell_length_a 12.455(5)
_cell_length_b 15.315(6)
_cell_length_c 32.002(13)
_cell_measurement_reflns_used 9984
_cell_measurement_temperature 93
_cell_measurement_theta_max 25.30
_cell_measurement_theta_min 3.00
_cell_volume 6104(4)
_computing_cell_refinement 'CrystalClear-SM Expert 2.0 r4'
_computing_data_collection 'CrystalClear-SM Expert 2.0 r4 (Rigaku, 2009)'
_computing_data_reduction 'CrystalClear-SM Expert 2.0 r4'
_computing_molecular_graphics 'CrystalStructure 4.0'
_computing_publication_material 'CrystalStructure 4.0 (Rigaku, 2010)'
_computing_structure_refinement 'SHELXL97 (Sheldrick, 2008)'
_computing_structure_solution 'SHELXS97 (Sheldrick, 2008)'
_diffrn_ambient_temperature 93
_diffrn_detector_area_resol_mean 7.111
_diffrn_measured_fraction_theta_full 0.995
_diffrn_measured_fraction_theta_max 0.995
_diffrn_measurement_device_type 'Rigaku Saturn724'
_diffrn_measurement_method \w
_diffrn_radiation_type 'Mo K\a'
_diffrn_radiation_wavelength 0.71075
_diffrn_reflns_av_R_equivalents 0.0522
_diffrn_reflns_limit_h_max 14
_diffrn_reflns_limit_h_min -14
_diffrn_reflns_limit_k_max 18
_diffrn_reflns_limit_k_min -18
_diffrn_reflns_limit_l_max 38
_diffrn_reflns_limit_l_min -37
_diffrn_reflns_number 35075
_diffrn_reflns_theta_full 25.33
_diffrn_reflns_theta_max 25.34
_diffrn_standards_number 0
_exptl_absorpt_coefficient_mu 0.061
_exptl_absorpt_correction_T_max 0.996
_exptl_absorpt_correction_T_min 0.831
_exptl_absorpt_correction_type multi-scan
_exptl_absorpt_process_details 'REQAB (Rigaku, 1998)'
_exptl_crystal_colour colorless
_exptl_crystal_density_diffrn 0.952
_exptl_crystal_density_method 'not measured'
_exptl_crystal_description block
_exptl_crystal_F_000 1856.00
_exptl_crystal_size_max 0.090
_exptl_crystal_size_mid 0.070
_exptl_crystal_size_min 0.070
_platon_squeeze_details
;
;
_refine_diff_density_max 0.530
_refine_diff_density_min -0.360
_refine_ls_extinction_method none
_refine_ls_goodness_of_fit_ref 1.360
_refine_ls_hydrogen_treatment constr
_refine_ls_number_parameters 627
_refine_ls_number_reflns 6146
_refine_ls_number_restraints 766
_refine_ls_R_factor_gt 0.1175
_refine_ls_shift/su_max 0.001
_refine_ls_structure_factor_coef Fsqd
_refine_ls_weighting_details 'w = 1/[\s^2^(Fo^2^)+(0.2000P)^2^+0.0000P] where P=(Fo^2^+2Fc^2^)/3'
_refine_ls_weighting_scheme calc
_refine_ls_wR_factor_ref 0.3484
_reflns_number_gt 4736
_reflns_number_total 6146
_reflns_threshold_expression F^2^>2.0\s(F^2^)
_cod_data_source_file c1cc14043d.txt
_cod_data_source_block sc0763_merge
_cod_original_cell_volume 6104(5)
_cod_database_code 7106877

loop_
_symmetry_equiv_pos_site_id
_symmetry_equiv_pos_as_xyz
1 +X,+Y,+Z
2 1/2+X,1/2-Y,-Z
3 -X,1/2+Y,1/2-Z
4 1/2-X,-Y,1/2+Z

loop_
_atom_site_label
_atom_site_type_symbol
_atom_site_fract_x
_atom_site_fract_y
_atom_site_fract_z
_atom_site_U_iso_or_equiv
_atom_site_adp_type
_atom_site_occupancy
_atom_site_symmetry_multiplicity
_atom_site_calc_flag
_atom_site_refinement_flags
O1 O 0.4403(4) 0.4649(4) 0.28555(14) 0.0735(12) Uani 1.0 4 d .
O2 O 0.3420(5) 0.8988(3) 0.35111(15) 0.0754(13) Uani 1.0 4 d .
O3 O 0.5618(5) 0.9453(4) 0.29851(16) 0.0806(13) Uani 1.0 4 d .
O4 O 0.5556(4) 0.8304(4) 0.33911(17) 0.0818(14) Uani 1.0 4 d .
O5 O 0.7596(5) 0.9903(6) 0.2706(3) 0.117(2) Uani 1.0 4 d .
O6 O 0.8818(5) 0.8995(6) 0.2899(3) 0.132(3) Uani 1.0 4 d .
N1 N 0.3558(4) 0.6606(4) 0.33025(15) 0.0574(10) Uani 1.0 4 d .
N2 N 0.6079(5) 0.8821(4) 0.31515(17) 0.0675(13) Uani 1.0 4 d .
C1 C 0.4873(6) 0.6824(4) 0.41290(18) 0.0587(12) Uani 1.0 4 d .
C2 C 0.4087(5) 0.7378(4) 0.39962(19) 0.0586(12) Uani 1.0 4 d .
C3 C 0.4047(6) 0.8288(5) 0.4119(2) 0.0657(12) Uani 1.0 4 d .
C4 C 0.4874(7) 0.8586(5) 0.4371(3) 0.0732(14) Uani 1.0 4 d .
C5 C 0.5755(7) 0.8063(5) 0.4475(3) 0.0760(14) Uani 1.0 4 d .
C6 C 0.6673(8) 0.8428(7) 0.4682(3) 0.0915(19) Uani 1.0 4 d .
C7 C 0.7551(9) 0.7961(8) 0.4750(3) 0.100(2) Uani 1.0 4 d .
C8 C 0.7598(7) 0.7085(8) 0.4624(3) 0.0921(19) Uani 1.0 4 d .
C9 C 0.6731(6) 0.6693(6) 0.4440(3) 0.0793(16) Uani 1.0 4 d .
C10 C 0.5806(6) 0.7167(5) 0.4350(2) 0.0678(13) Uani 1.0 4 d .
C11 C 0.4857(6) 0.5835(4) 0.40468(19) 0.0613(12) Uani 1.0 4 d .
C12 C 0.4857(6) 0.5565(4) 0.36340(19) 0.0596(12) Uani 1.0 4 d .
C13 C 0.5054(7) 0.4627(5) 0.3550(2) 0.0725(14) Uani 1.0 4 d .
C14 C 0.5074(8) 0.4076(5) 0.3862(3) 0.0812(17) Uani 1.0 4 d .
C15 C 0.4985(9) 0.4335(5) 0.4293(3) 0.0845(16) Uani 1.0 4 d .
C16 C 0.5034(10) 0.3725(6) 0.4622(3) 0.099(2) Uani 1.0 4 d .
C17 C 0.4962(10) 0.3972(6) 0.5027(3) 0.103(2) Uani 1.0 4 d .
C18 C 0.4851(10) 0.4892(6) 0.5126(3) 0.098(2) Uani 1.0 4 d .
C19 C 0.4841(8) 0.5496(6) 0.4813(2) 0.0811(17) Uani 1.0 4 d .
C20 C 0.4909(8) 0.5255(5) 0.4392(2) 0.0753(15) Uani 1.0 4 d .
C21 C 0.3202(5) 0.6942(4) 0.37205(19) 0.0589(13) Uani 1.0 4 d .
C22 C 0.3537(5) 0.7319(5) 0.29652(19) 0.0607(13) Uani 1.0 4 d .
C23 C 0.2388(6) 0.7656(6) 0.2874(3) 0.0798(16) Uani 1.0 4 d .
C24 C 0.1618(6) 0.6919(6) 0.2766(3) 0.0884(17) Uani 1.0 4 d .
C25 C 0.1635(6) 0.6261(6) 0.3126(3) 0.0796(16) Uani 1.0 4 d .
C26 C 0.2795(6) 0.5879(5) 0.3187(3) 0.0684(14) Uani 1.0 4 d .
C27 C 0.4715(5) 0.6249(5) 0.33063(19) 0.0582(12) Uani 1.0 4 d .
C28 C 0.0492(8) 0.7333(8) 0.2724(4) 0.111(3) Uani 1.0 4 d .
C29 C 0.3226(7) 0.8929(5) 0.3963(3) 0.0746(14) Uani 1.0 4 d .
C30 C 0.3323(9) 0.9849(6) 0.4162(3) 0.0939(18) Uani 1.0 4 d .
C31 C 0.2837(10) 1.0033(7) 0.4528(4) 0.113(3) Uani 1.0 4 d .
C32 C 0.2962(11) 1.0847(8) 0.4728(5) 0.128(3) Uani 1.0 4 d .
C33 C 0.3472(12) 1.1506(7) 0.4509(5) 0.130(3) Uani 1.0 4 d .
C34 C 0.3951(12) 1.1361(7) 0.4131(4) 0.124(3) Uani 1.0 4 d .
C35 C 0.3876(10) 1.0513(6) 0.3946(4) 0.110(3) Uani 1.0 4 d .
C36 C 0.2053(7) 0.8649(6) 0.4016(3) 0.0773(15) Uani 1.0 4 d .
C37 C 0.1283(7) 0.8981(6) 0.3749(3) 0.0875(18) Uani 1.0 4 d .
C38 C 0.0222(8) 0.8712(7) 0.3795(3) 0.0969(19) Uani 1.0 4 d .
C39 C -0.0084(7) 0.8199(7) 0.4098(3) 0.097(2) Uani 1.0 4 d .
C40 C 0.0666(7) 0.7858(6) 0.4374(3) 0.0881(18) Uani 1.0 4 d .
C41 C 0.1722(7) 0.8091(6) 0.4325(3) 0.0798(17) Uani 1.0 4 d .
C42 C 0.5301(7) 0.4360(5) 0.3086(3) 0.0759(13) Uani 1.0 4 d .
C43 C 0.6352(7) 0.4784(6) 0.2934(3) 0.0847(16) Uani 1.0 4 d .
C44 C 0.7106(8) 0.5151(8) 0.3185(4) 0.106(3) Uani 1.0 4 d .
C45 C 0.8041(9) 0.5518(9) 0.3039(4) 0.122(3) Uani 1.0 4 d .
C46 C 0.8126(9) 0.5564(9) 0.2572(4) 0.121(3) Uani 1.0 4 d .
C47 C 0.7480(7) 0.5193(7) 0.2349(4) 0.102(3) Uani 1.0 4 d .
C48 C 0.6545(6) 0.4823(5) 0.2514(3) 0.0829(18) Uani 1.0 4 d .
C55 C 0.7527(7) 0.7757(8) 0.3277(4) 0.106(3) Uani 1.0 4 d .
C56 C 0.7112(6) 0.8602(7) 0.3091(3) 0.0911(18) Uani 1.0 4 d .
C57 C 0.7830(7) 0.9190(8) 0.2856(4) 0.110(2) Uani 1.0 4 d .
C58 C 0.9613(8) 0.9506(10) 0.2687(5) 0.137(4) Uani 1.0 4 d .
H1 H 0.4513 0.4567 0.2600 0.0882 Uiso 1.0 4 calc R
H2 H 0.4047 0.9169 0.3468 0.0905 Uiso 1.0 4 calc R
H4 H 0.4841 0.9165 0.4477 0.0879 Uiso 1.0 4 calc R
H6 H 0.6650 0.9018 0.4772 0.1098 Uiso 1.0 4 calc R
H7 H 0.8151 0.8221 0.4885 0.1195 Uiso 1.0 4 calc R
H8 H 0.8238 0.6760 0.4666 0.1105 Uiso 1.0 4 calc R
H9 H 0.6760 0.6089 0.4373 0.0951 Uiso 1.0 4 calc R
H14 H 0.5153 0.3472 0.3801 0.0974 Uiso 1.0 4 calc R
H16 H 0.5120 0.3124 0.4557 0.1183 Uiso 1.0 4 calc R
H17 H 0.4984 0.3548 0.5244 0.1235 Uiso 1.0 4 calc R
H18 H 0.4785 0.5074 0.5409 0.1171 Uiso 1.0 4 calc R
H19 H 0.4786 0.6098 0.4883 0.0973 Uiso 1.0 4 calc R
H21A H 0.2890 0.6449 0.3879 0.0706 Uiso 1.0 4 calc R
H21B H 0.2622 0.7374 0.3675 0.0706 Uiso 1.0 4 calc R
H22A H 0.3850 0.7083 0.2704 0.0728 Uiso 1.0 4 calc R
H22B H 0.3990 0.7814 0.3057 0.0728 Uiso 1.0 4 calc R
H23A H 0.2115 0.7971 0.3122 0.0957 Uiso 1.0 4 calc R
H23B H 0.2415 0.8074 0.2638 0.0957 Uiso 1.0 4 calc R
H24 H 0.1834 0.6631 0.2498 0.1061 Uiso 1.0 4 calc R
H25A H 0.1127 0.5780 0.3066 0.0956 Uiso 1.0 4 calc R
H25B H 0.1402 0.6552 0.3387 0.0956 Uiso 1.0 4 calc R
H26A H 0.2787 0.5432 0.3410 0.0821 Uiso 1.0 4 calc R
H26B H 0.3037 0.5596 0.2925 0.0821 Uiso 1.0 4 calc R
H27A H 0.4885 0.5998 0.3029 0.0698 Uiso 1.0 4 calc R
H27B H 0.5222 0.6735 0.3359 0.0698 Uiso 1.0 4 calc R
H28A H 0.0415 0.7804 0.2929 0.1330 Uiso 1.0 4 calc R
H28B H -0.0058 0.6888 0.2774 0.1330 Uiso 1.0 4 calc R
H28C H 0.0405 0.7571 0.2442 0.1330 Uiso 1.0 4 calc R
H31 H 0.2397 0.9600 0.4655 0.1351 Uiso 1.0 4 calc R
H32 H 0.2703 1.0940 0.5004 0.1535 Uiso 1.0 4 calc R
H33 H 0.3490 1.2076 0.4625 0.1559 Uiso 1.0 4 calc R
H34 H 0.4328 1.1817 0.3993 0.1484 Uiso 1.0 4 calc R
H35 H 0.4194 1.0399 0.3681 0.1316 Uiso 1.0 4 calc R
H37 H 0.1475 0.9387 0.3538 0.1049 Uiso 1.0 4 calc R
H38 H -0.0297 0.8909 0.3598 0.1163 Uiso 1.0 4 calc R
H39 H -0.0822 0.8058 0.4129 0.1159 Uiso 1.0 4 calc R
H40 H 0.0453 0.7473 0.4592 0.1057 Uiso 1.0 4 calc R
H41 H 0.2241 0.7857 0.4512 0.0958 Uiso 1.0 4 calc R
H44 H 0.6981 0.5155 0.3478 0.1273 Uiso 1.0 4 calc R
H45 H 0.8590 0.5726 0.3219 0.1461 Uiso 1.0 4 calc R
H46 H 0.8693 0.5889 0.2448 0.1451 Uiso 1.0 4 calc R
H47 H 0.7613 0.5154 0.2057 0.1222 Uiso 1.0 4 calc R
H48 H 0.6026 0.4590 0.2327 0.0995 Uiso 1.0 4 calc R
H55A H 0.7105 0.7266 0.3169 0.1270 Uiso 1.0 4 calc R
H55B H 0.7460 0.7779 0.3582 0.1270 Uiso 1.0 4 calc R
H55C H 0.8283 0.7679 0.3201 0.1270 Uiso 1.0 4 calc R
H58A H 0.9582 1.0110 0.2787 0.1648 Uiso 1.0 4 calc R
H58B H 0.9474 0.9494 0.2385 0.1648 Uiso 1.0 4 calc R
H58C H 1.0327 0.9264 0.2742 0.1648 Uiso 1.0 4 calc R
C49 C 0.5588(10) 0.3363(5) 0.3091(5) 0.0854 Uani 0.5000 4 d .
C50 C 0.6591(9) 0.3032(6) 0.3197(5) 0.0889 Uani 0.5000 4 d .
C51 C 0.6757(10) 0.2135(7) 0.3206(4) 0.0908 Uani 0.5000 4 d .
C52 C 0.5921(11) 0.1568(5) 0.3109(4) 0.0909 Uani 0.5000 4 d .
C53 C 0.4918(10) 0.1900(7) 0.3003(4) 0.0938 Uani 0.5000 4 d .
C54 C 0.4752(9) 0.2797(7) 0.2994(4) 0.0898 Uani 0.5000 4 d .
C49A C 0.5167(10) 0.3338(5) 0.3036(5) 0.0857 Uani 0.5000 4 d .
C50A C 0.6060(9) 0.2853(7) 0.3155(5) 0.0888 Uani 0.5000 4 d .
C51A C 0.6031(10) 0.1946(7) 0.3135(4) 0.0933 Uani 0.5000 4 d .
C52A C 0.5108(11) 0.1525(5) 0.2996(5) 0.0934 Uani 0.5000 4 d .
C53A C 0.4215(9) 0.2010(7) 0.2878(4) 0.0936 Uani 0.5000 4 d .
C54A C 0.4245(9) 0.2916(7) 0.2898(5) 0.0887 Uani 0.5000 4 d .
H50 H 0.7162 0.3418 0.3263 0.1067 Uiso 0.5000 4 calc R
H51 H 0.7443 0.1908 0.3278 0.1089 Uiso 0.5000 4 calc R
H52 H 0.6035 0.0955 0.3115 0.1090 Uiso 0.5000 4 calc R
H53 H 0.4347 0.1513 0.2936 0.1125 Uiso 0.5000 4 calc R
H54 H 0.4067 0.3024 0.2921 0.1077 Uiso 0.5000 4 calc R
H50A H 0.6690 0.3141 0.3249 0.1066 Uiso 0.5000 4 calc R
H51A H 0.6641 0.1615 0.3215 0.1119 Uiso 0.5000 4 calc R
H52A H 0.5088 0.0906 0.2982 0.1121 Uiso 0.5000 4 calc R
H53A H 0.3585 0.1722 0.2783 0.1123 Uiso 0.5000 4 calc R
H54A H 0.3635 0.3248 0.2817 0.1064 Uiso 0.5000 4 calc R

loop_
_atom_site_aniso_label
_atom_site_aniso_U_11
_atom_site_aniso_U_22
_atom_site_aniso_U_33
_atom_site_aniso_U_12
_atom_site_aniso_U_13
_atom_site_aniso_U_23
O1 0.078(3) 0.081(3) 0.062(3) -0.007(3) 0.014(2) -0.015(3)
O2 0.082(3) 0.065(3) 0.079(3) 0.004(3) 0.036(3) 0.010(3)
O3 0.078(3) 0.081(3) 0.082(3) 0.010(3) 0.013(3) 0.010(3)
O4 0.072(3) 0.087(3) 0.087(3) -0.005(3) 0.019(3) 0.019(3)
O5 0.080(3) 0.141(5) 0.130(5) -0.023(3) -0.005(4) 0.080(4)
O6 0.063(3) 0.168(5) 0.163(5) -0.007(3) 0.004(3) 0.079(5)
N1 0.051(2) 0.060(3) 0.061(2) -0.0063(18) 0.0076(18) 0.0032(19)
N2 0.057(3) 0.078(3) 0.067(3) -0.006(3) 0.007(2) 0.017(3)
C1 0.064(3) 0.059(3) 0.054(3) -0.004(3) 0.010(3) -0.006(3)
C2 0.059(3) 0.055(3) 0.061(3) -0.008(2) 0.015(3) -0.001(3)
C3 0.077(3) 0.055(3) 0.065(3) -0.008(3) 0.028(3) -0.001(3)
C4 0.084(3) 0.068(3) 0.068(3) -0.021(3) 0.026(3) -0.013(3)
C5 0.085(3) 0.080(3) 0.063(3) -0.025(3) 0.017(3) -0.016(3)
C6 0.094(4) 0.106(5) 0.075(4) -0.035(4) 0.009(4) -0.025(4)
C7 0.092(4) 0.130(5) 0.077(4) -0.030(4) 0.007(4) -0.024(4)
C8 0.074(4) 0.128(5) 0.074(4) -0.014(4) 0.001(3) -0.013(4)
C9 0.071(3) 0.101(4) 0.066(3) -0.009(3) -0.001(3) -0.010(4)
C10 0.067(3) 0.079(3) 0.058(3) -0.013(3) 0.007(3) -0.012(3)
C11 0.072(3) 0.055(3) 0.057(3) 0.000(3) 0.004(3) -0.006(2)
C12 0.068(3) 0.050(3) 0.060(3) -0.002(3) 0.005(3) -0.008(2)
C13 0.096(4) 0.056(3) 0.066(3) 0.001(3) 0.002(3) -0.008(3)
C14 0.117(5) 0.057(3) 0.070(3) 0.000(4) 0.000(4) -0.001(3)
C15 0.123(5) 0.062(3) 0.068(3) 0.011(4) 0.001(4) -0.004(3)
C16 0.148(6) 0.073(4) 0.075(3) 0.013(4) -0.004(4) 0.005(3)
C17 0.157(6) 0.080(4) 0.072(3) 0.015(5) -0.003(5) 0.011(4)
C18 0.142(5) 0.086(4) 0.065(3) 0.014(5) -0.000(4) 0.003(3)
C19 0.113(5) 0.072(4) 0.058(3) 0.006(4) -0.001(4) -0.002(3)
C20 0.104(4) 0.061(3) 0.061(3) 0.005(3) -0.000(3) -0.005(3)
C21 0.057(3) 0.057(3) 0.062(3) -0.003(3) 0.017(3) -0.000(3)
C22 0.053(3) 0.072(3) 0.057(3) 0.003(3) 0.007(3) 0.007(3)
C23 0.066(3) 0.087(4) 0.086(4) 0.010(3) -0.004(3) -0.003(4)
C24 0.064(3) 0.096(4) 0.105(4) 0.007(3) -0.007(3) -0.013(4)
C25 0.055(3) 0.090(4) 0.094(4) -0.008(3) 0.003(3) -0.017(4)
C26 0.059(3) 0.071(3) 0.076(4) -0.015(3) 0.007(3) -0.006(3)
C27 0.053(3) 0.060(3) 0.061(3) 0.003(3) 0.004(3) -0.003(3)
C28 0.075(4) 0.123(6) 0.135(6) 0.017(4) -0.014(5) -0.015(5)
C29 0.084(3) 0.062(3) 0.078(3) 0.004(3) 0.031(3) 0.005(3)
C30 0.115(4) 0.065(3) 0.102(4) 0.006(3) 0.041(4) -0.003(3)
C31 0.136(6) 0.087(4) 0.115(5) 0.002(4) 0.057(5) -0.020(4)
C32 0.152(6) 0.092(5) 0.140(6) 0.003(5) 0.060(5) -0.026(4)
C33 0.159(6) 0.081(4) 0.149(6) 0.006(5) 0.052(5) -0.022(5)
C34 0.157(6) 0.073(4) 0.141(6) -0.003(5) 0.048(5) -0.014(4)
C35 0.139(6) 0.069(4) 0.121(5) -0.006(4) 0.051(5) -0.006(4)
C36 0.079(3) 0.073(4) 0.080(4) 0.013(3) 0.029(3) 0.005(3)
C37 0.082(4) 0.093(4) 0.087(4) 0.028(4) 0.030(3) 0.009(4)
C38 0.083(4) 0.110(5) 0.097(4) 0.028(4) 0.026(4) -0.001(4)
C39 0.075(4) 0.114(5) 0.101(4) 0.013(4) 0.033(3) -0.005(4)
C40 0.077(4) 0.098(4) 0.089(4) 0.008(4) 0.034(3) -0.002(4)
C41 0.077(4) 0.085(4) 0.078(4) 0.009(3) 0.032(3) 0.005(3)
C42 0.094(3) 0.065(3) 0.069(3) -0.005(3) 0.012(3) -0.014(3)
C43 0.077(3) 0.080(4) 0.097(4) -0.005(3) 0.016(3) -0.039(3)
C44 0.078(4) 0.123(5) 0.118(5) -0.003(4) 0.007(4) -0.052(4)
C45 0.081(4) 0.139(6) 0.146(5) -0.015(4) 0.015(4) -0.057(5)
C46 0.080(4) 0.137(6) 0.146(5) -0.019(4) 0.028(4) -0.054(5)
C47 0.077(4) 0.100(5) 0.129(5) -0.018(4) 0.036(4) -0.044(4)
C48 0.069(4) 0.078(4) 0.102(4) -0.007(3) 0.028(3) -0.035(4)
C55 0.066(4) 0.128(6) 0.124(6) 0.010(4) 0.005(4) 0.060(5)
C56 0.058(3) 0.116(4) 0.099(4) -0.003(3) 0.002(3) 0.048(4)
C57 0.059(3) 0.141(5) 0.129(5) -0.008(4) -0.000(3) 0.069(4)
C58 0.066(4) 0.178(7) 0.168(7) -0.006(5) 0.004(5) 0.089(6)
C49 0.114(5) 0.067(3) 0.075(4) -0.003(4) 0.018(5) -0.017(4)
C50 0.119(6) 0.067(4) 0.081(5) 0.001(4) 0.019(5) -0.020(5)
C51 0.125(6) 0.066(4) 0.081(5) 0.001(4) 0.026(5) -0.016(4)
C52 0.133(6) 0.061(4) 0.079(5) -0.005(5) 0.028(5) -0.015(5)
C53 0.131(6) 0.067(4) 0.083(5) -0.006(5) 0.026(5) -0.015(4)
C54 0.121(5) 0.068(4) 0.080(5) -0.009(4) 0.020(5) -0.016(4)
C49A 0.116(5) 0.065(3) 0.076(4) -0.005(4) 0.019(5) -0.013(4)
C50A 0.121(5) 0.066(4) 0.079(4) -0.001(4) 0.021(5) -0.015(4)
C51A 0.131(6) 0.066(4) 0.082(4) -0.000(5) 0.024(5) -0.014(4)
C52A 0.134(6) 0.062(4) 0.084(5) -0.002(5) 0.027(5) -0.015(5)
C53A 0.128(6) 0.067(4) 0.085(5) -0.009(5) 0.022(5) -0.015(4)
C54A 0.120(6) 0.064(4) 0.082(5) -0.008(5) 0.020(5) -0.013(5)

loop_
_atom_type_symbol
_atom_type_description
_atom_type_scat_dispersion_real
_atom_type_scat_dispersion_imag
_atom_type_scat_source
C C 0.0033 0.0016
;
International Tables for Crystallography
(1992, Vol. C, Tables 4.2.6.8 and 6.1.1.4)
;
H H 0.0000 0.0000
;
International Tables for Crystallography
(1992, Vol. C, Table 6.1.1.4)
;
N N 0.0061 0.0033
;
International Tables for Crystallography
(1992, Vol. C, Tables 4.2.6.8 and 6.1.1.4)
;
O O 0.0106 0.0060
;
International Tables for Crystallography
(1992, Vol. C, Tables 4.2.6.8 and 6.1.1.4)
;

loop_
_geom_angle_atom_site_label_1
_geom_angle_atom_site_label_2
_geom_angle_atom_site_label_3
_geom_angle
_geom_angle_publ_flag
C57 O6 C58 119.3(10) yes
C21 N1 C22 112.2(5) yes
C21 N1 C26 106.6(5) yes
C21 N1 C27 113.0(5) yes
C22 N1 C26 109.9(5) yes
C22 N1 C27 105.9(5) yes
C26 N1 C27 109.2(5) yes
O3 N2 O4 120.2(6) yes
O3 N2 C56 125.1(7) yes
O4 N2 C56 114.7(7) yes
C2 C1 C10 119.9(6) yes
C2 C1 C11 123.4(6) yes
C10 C1 C11 116.6(6) yes
C1 C2 C3 122.6(6) yes
C1 C2 C21 114.6(6) yes
C3 C2 C21 122.7(6) yes
C2 C3 C4 116.7(7) yes
C2 C3 C29 124.2(6) yes
C4 C3 C29 118.9(7) yes
C3 C4 C5 122.2(7) yes
C4 C5 C6 120.8(8) yes
C4 C5 C10 121.2(7) yes
C6 C5 C10 117.8(8) yes
C5 C6 C7 121.6(10) yes
C6 C7 C8 120.2(10) yes
C7 C8 C9 120.7(9) yes
C8 C9 C10 120.9(9) yes
C1 C10 C5 116.4(7) yes
C1 C10 C9 124.9(7) yes
C5 C10 C9 118.7(7) yes
C1 C11 C12 117.3(6) yes
C1 C11 C20 118.9(6) yes
C12 C11 C20 123.7(6) yes
C11 C12 C13 117.6(6) yes
C11 C12 C27 117.4(6) yes
C13 C12 C27 124.9(6) yes
C12 C13 C14 119.4(7) yes
C12 C13 C42 117.2(6) yes
C14 C13 C42 123.3(7) yes
C13 C14 C15 123.5(7) yes
C14 C15 C16 121.9(7) yes
C14 C15 C20 118.9(7) yes
C16 C15 C20 119.1(7) yes
C15 C16 C17 121.8(9) yes
C16 C17 C18 119.1(8) yes
C17 C18 C19 120.0(8) yes
C18 C19 C20 121.8(8) yes
C11 C20 C15 116.3(6) yes
C11 C20 C19 125.5(7) yes
C15 C20 C19 118.1(7) yes
N1 C21 C2 116.2(5) yes
N1 C22 C23 112.7(6) yes
C22 C23 C24 112.2(7) yes
C23 C24 C25 108.0(7) yes
C23 C24 C28 106.7(8) yes
C25 C24 C28 110.4(8) yes
C24 C25 C26 110.6(6) yes
N1 C26 C25 109.5(6) yes
N1 C27 C12 111.4(5) yes
O2 C29 C3 104.8(6) yes
O2 C29 C30 109.5(6) yes
O2 C29 C36 106.4(6) yes
C3 C29 C30 113.9(7) yes
C3 C29 C36 115.4(7) yes
C30 C29 C36 106.5(7) yes
C29 C30 C31 120.7(9) yes
C29 C30 C35 119.6(8) yes
C31 C30 C35 119.7(9) yes
C30 C31 C32 121.9(11) yes
C31 C32 C33 117.8(12) yes
C32 C33 C34 122.0(11) yes
C33 C34 C35 119.0(11) yes
C30 C35 C34 118.9(10) yes
C29 C36 C37 119.3(7) yes
C29 C36 C41 122.8(7) yes
C37 C36 C41 117.8(8) yes
C36 C37 C38 119.1(9) yes
C37 C38 C39 122.2(9) yes
C38 C39 C40 120.3(9) yes
C39 C40 C41 118.3(9) yes
C36 C41 C40 122.2(8) yes
O1 C42 C13 104.9(6) yes
O1 C42 C43 112.1(7) yes
O1 C42 C49 119.477 yes
O1 C42 C49A 100.073 yes
C13 C42 C43 110.8(7) yes
C13 C42 C49 106.786 yes
C13 C42 C49A 109.396 yes
C43 C42 C49 102.705 yes
C43 C42 C49A 118.376 yes
C42 C43 C44 125.2(9) yes
C42 C43 C48 118.6(8) yes
C44 C43 C48 116.2(9) yes
C43 C44 C45 123.7(11) yes
C44 C45 C46 114.7(10) yes
C45 C46 C47 121.0(11) yes
C46 C47 C48 121.3(11) yes
C43 C48 C47 122.3(9) yes
N2 C56 C55 118.9(8) yes
N2 C56 C57 120.0(9) yes
C55 C56 C57 121.0(8) yes
O5 C57 O6 118.6(10) yes
O5 C57 C56 126.8(8) yes
O6 C57 C56 112.8(10) yes
C42 C49 C50 124.258 yes
C42 C49 C54 115.726 yes
C50 C49 C54 119.983 yes
C49 C50 C51 120.008 yes
C50 C51 C52 119.999 yes
C51 C52 C53 119.993 yes
C52 C53 C54 119.999 yes
C49 C54 C53 120.018 yes
C42 C49A C50A 114.648 yes
C42 C49A C54A 125.337 yes
C50A C49A C54A 119.995 yes
C49A C50A C51A 120.004 yes
C50A C51A C52A 119.993 yes
C51A C52A C53A 120.002 yes
C52A C53A C54A 120.000 yes
C49A C54A C53A 120.005 yes
C42 O1 H1 109.473 no
C29 O2 H2 109.473 no
C3 C4 H4 118.913 no
C5 C4 H4 118.915 no
C5 C6 H6 119.210 no
C7 C6 H6 119.207 no
C6 C7 H7 119.886 no
C8 C7 H7 119.896 no
C7 C8 H8 119.654 no
C9 C8 H8 119.656 no
C8 C9 H9 119.548 no
C10 C9 H9 119.539 no
C13 C14 H14 118.263 no
C15 C14 H14 118.273 no
C15 C16 H16 119.094 no
C17 C16 H16 119.070 no
C16 C17 H17 120.473 no
C18 C17 H17 120.457 no
C17 C18 H18 120.009 no
C19 C18 H18 120.003 no
C18 C19 H19 119.095 no
C20 C19 H19 119.074 no
N1 C21 H21A 108.226 no
N1 C21 H21B 108.221 no
C2 C21 H21A 108.235 no
C2 C21 H21B 108.244 no
H21A C21 H21B 107.374 no
N1 C22 H22A 109.059 no
N1 C22 H22B 109.069 no
C23 C22 H22A 109.063 no
C23 C22 H22B 109.067 no
H22A C22 H22B 107.816 no
C22 C23 H23A 109.150 no
C22 C23 H23B 109.166 no
C24 C23 H23A 109.155 no
C24 C23 H23B 109.165 no
H23A C23 H23B 107.871 no
C23 C24 H24 110.545 no
C25 C24 H24 110.557 no
C28 C24 H24 110.554 no
C24 C25 H25A 109.515 no
C24 C25 H25B 109.528 no
C26 C25 H25A 109.531 no
C26 C25 H25B 109.535 no
H25A C25 H25B 108.098 no
N1 C26 H26A 109.767 no
N1 C26 H26B 109.773 no
C25 C26 H26A 109.766 no
C25 C26 H26B 109.782 no
H26A C26 H26B 108.225 no
N1 C27 H27A 109.336 no
N1 C27 H27B 109.340 no
C12 C27 H27A 109.326 no
C12 C27 H27B 109.330 no
H27A C27 H27B 107.996 no
C24 C28 H28A 109.480 no
C24 C28 H28B 109.473 no
C24 C28 H28C 109.473 no
H28A C28 H28B 109.477 no
H28A C28 H28C 109.471 no
H28B C28 H28C 109.453 no
C30 C31 H31 119.044 no
C32 C31 H31 119.033 no
C31 C32 H32 121.086 no
C33 C32 H32 121.094 no
C32 C33 H33 119.016 no
C34 C33 H33 118.993 no
C33 C34 H34 120.480 no
C35 C34 H34 120.472 no
C30 C35 H35 120.521 no
C34 C35 H35 120.533 no
C36 C37 H37 120.474 no
C38 C37 H37 120.470 no
C37 C38 H38 118.915 no
C39 C38 H38 118.908 no
C38 C39 H39 119.880 no
C40 C39 H39 119.867 no
C39 C40 H40 120.842 no
C41 C40 H40 120.843 no
C36 C41 H41 118.889 no
C40 C41 H41 118.874 no
C43 C44 H44 118.169 no
C45 C44 H44 118.174 no
C44 C45 H45 122.648 no
C46 C45 H45 122.640 no
C45 C46 H46 119.492 no
C47 C46 H46 119.478 no
C46 C47 H47 119.332 no
C48 C47 H47 119.341 no
C43 C48 H48 118.831 no
C47 C48 H48 118.829 no
C56 C55 H55A 109.473 no
C56 C55 H55B 109.471 no
C56 C55 H55C 109.468 no
H55A C55 H55B 109.467 no
H55A C55 H55C 109.471 no
H55B C55 H55C 109.477 no
O6 C58 H58A 109.466 no
O6 C58 H58B 109.472 no
O6 C58 H58C 109.485 no
H58A C58 H58B 109.467 no
H58A C58 H58C 109.476 no
H58B C58 H58C 109.460 no
C49 C50 H50 119.995 no
C51 C50 H50 119.997 no
C50 C51 H51 119.999 no
C52 C51 H51 120.003 no
C51 C52 H52 119.999 no
C53 C52 H52 120.008 no
C52 C53 H53 119.997 no
C54 C53 H53 120.004 no
C49 C54 H54 119.984 no
C53 C54 H54 119.998 no
C49A C50A H50A 119.995 no
C51A C50A H50A 120.000 no
C50A C51A H51A 120.002 no
C52A C51A H51A 120.005 no
C51A C52A H52A 119.993 no
C53A C52A H52A 120.004 no
C52A C53A H53A 120.006 no
C54A C53A H53A 119.994 no
C49A C54A H54A 120.002 no
C53A C54A H54A 119.993 no

loop_
_geom_bond_atom_site_label_1
_geom_bond_atom_site_label_2
_geom_bond_distance
_geom_bond_publ_flag
O1 C42 1.410(10) yes
O2 C29 1.470(9) yes
O3 N2 1.244(8) yes
O4 N2 1.280(8) yes
O5 C57 1.229(15) yes
O6 C57 1.274(11) yes
O6 C58 1.434(15) yes
N1 C21 1.500(8) yes
N1 C22 1.535(9) yes
N1 C26 1.511(9) yes
N1 C27 1.541(8) yes
N2 C56 1.345(10) yes
C1 C2 1.363(9) yes
C1 C10 1.459(10) yes
C1 C11 1.537(9) yes
C2 C3 1.449(9) yes
C2 C21 1.561(9) yes
C3 C4 1.385(11) yes
C3 C29 1.502(11) yes
C4 C5 1.399(12) yes
C5 C6 1.435(13) yes
C5 C10 1.430(11) yes
C6 C7 1.325(15) yes
C7 C8 1.403(16) yes
C8 C9 1.368(12) yes
C9 C10 1.391(11) yes
C11 C12 1.384(9) yes
C11 C20 1.418(10) yes
C12 C13 1.481(10) yes
C12 C27 1.494(9) yes
C13 C14 1.307(10) yes
C13 C42 1.572(10) yes
C14 C15 1.441(11) yes
C15 C16 1.408(12) yes
C15 C20 1.446(10) yes
C16 C17 1.354(12) yes
C17 C18 1.452(13) yes
C18 C19 1.363(12) yes
C19 C20 1.401(10) yes
C22 C23 1.549(10) yes
C23 C24 1.521(12) yes
C24 C25 1.530(13) yes
C24 C28 1.545(13) yes
C25 C26 1.570(10) yes
C29 C30 1.551(11) yes
C29 C36 1.532(12) yes
C30 C31 1.349(15) yes
C30 C35 1.409(14) yes
C31 C32 1.410(16) yes
C32 C33 1.382(18) yes
C33 C34 1.369(19) yes
C34 C35 1.430(14) yes
C36 C37 1.382(12) yes
C36 C41 1.369(12) yes
C37 C38 1.392(13) yes
C38 C39 1.306(14) yes
C39 C40 1.388(13) yes
C40 C41 1.372(12) yes
C42 C43 1.539(12) yes
C42 C49 1.567 yes
C42 C49A 1.582 yes
C43 C44 1.358(14) yes
C43 C48 1.368(13) yes
C44 C45 1.375(15) yes
C45 C46 1.500(18) yes
C46 C47 1.215(16) yes
C47 C48 1.398(13) yes
C55 C56 1.515(15) yes
C56 C57 1.475(14) yes
C49 C50 1.390 yes
C49 C54 1.390 yes
C50 C51 1.390 yes
C51 C52 1.390 yes
C52 C53 1.390 yes
C53 C54 1.390 yes
C49A C50A 1.390 yes
C49A C54A 1.390 yes
C50A C51A 1.390 yes
C51A C52A 1.390 yes
C52A C53A 1.390 yes
C53A C54A 1.390 yes
O1 H1 0.840 no
O2 H2 0.840 no
C4 H4 0.950 no
C6 H6 0.950 no
C7 H7 0.950 no
C8 H8 0.950 no
C9 H9 0.950 no
C14 H14 0.950 no
C16 H16 0.950 no
C17 H17 0.950 no
C18 H18 0.950 no
C19 H19 0.950 no
C21 H21A 0.990 no
C21 H21B 0.990 no
C22 H22A 0.990 no
C22 H22B 0.990 no
C23 H23A 0.990 no
C23 H23B 0.990 no
C24 H24 1.000 no
C25 H25A 0.990 no
C25 H25B 0.990 no
C26 H26A 0.990 no
C26 H26B 0.990 no
C27 H27A 0.990 no
C27 H27B 0.990 no
C28 H28A 0.980 no
C28 H28B 0.980 no
C28 H28C 0.980 no
C31 H31 0.950 no
C32 H32 0.950 no
C33 H33 0.950 no
C34 H34 0.950 no
C35 H35 0.950 no
C37 H37 0.950 no
C38 H38 0.950 no
C39 H39 0.950 no
C40 H40 0.950 no
C41 H41 0.950 no
C44 H44 0.950 no
C45 H45 0.950 no
C46 H46 0.950 no
C47 H47 0.950 no
C48 H48 0.950 no
C55 H55A 0.980 no
C55 H55B 0.980 no
C55 H55C 0.980 no
C58 H58A 0.980 no
C58 H58B 0.980 no
C58 H58C 0.980 no
C50 H50 0.950 no
C51 H51 0.950 no
C52 H52 0.950 no
C53 H53 0.950 no
C54 H54 0.950 no
C50A H50A 0.950 no
C51A H51A 0.950 no
C52A H52A 0.950 no
C53A H53A 0.950 no
C54A H54A 0.950 no

loop_
_geom_contact_atom_site_label_1
_geom_contact_atom_site_label_2
_geom_contact_distance
_geom_contact_publ_flag
_geom_contact_site_symmetry_2
O1 N1 3.485(8) no .
O1 C12 2.914(8) no .
O1 C14 3.441(9) no .
O1 C26 2.947(9) no .
O1 C27 2.871(8) no .
O1 C48 2.896(10) no .
O1 C54 2.9030 no .
O1 C50A 3.5695 no .
O1 C54A 2.6642 no .
O2 C2 3.030(8) no .
O2 C4 3.351(9) no .
O2 C21 3.216(8) no .
O2 C22 3.100(9) no .
O2 C23 3.158(10) no .
O2 C35 2.777(11) no .
O2 C37 2.768(10) no .
O3 O5 2.710(9) no .
O3 C57 2.815(10) no .
O4 C55 2.619(11) no .
O4 C57 3.576(11) no .
O5 N2 2.890(10) no .
O5 C58 2.585(12) no .
O6 N2 3.516(9) no .
O6 C55 2.765(13) no .
N1 C1 3.128(8) no .
N1 C11 3.112(8) no .
N1 C24 3.003(10) no .
C1 C4 2.808(10) no .
C1 C19 2.988(10) no .
C1 C27 2.783(9) no .
C2 C5 2.786(10) no .
C2 C12 3.158(9) no .
C2 C22 3.371(9) no .
C2 C27 2.911(9) no .
C2 C36 3.195(10) no .
C2 C41 3.313(11) no .
C3 C10 2.880(10) no .
C3 C31 3.335(13) no .
C3 C35 3.459(11) no .
C3 C41 2.986(11) no .
C4 C30 2.814(13) no .
C4 C31 3.405(14) no .
C4 C35 3.479(13) no .
C5 C8 2.782(13) no .
C6 C9 2.768(14) no .
C7 C10 2.800(13) no .
C9 C11 2.959(11) no .
C9 C19 3.213(12) no .
C9 C20 3.166(12) no .
C10 C12 3.560(10) no .
C10 C19 3.191(11) no .
C10 C20 3.137(11) no .
C11 C14 2.772(10) no .
C11 C21 2.866(9) no .
C12 C15 2.832(10) no .
C12 C21 2.962(9) no .
C12 C26 2.980(10) no .
C12 C43 3.149(11) no .
C12 C44 3.212(12) no .
C13 C20 2.866(10) no .
C13 C26 3.598(11) no .
C13 C44 2.923(13) no .
C13 C50 3.3034 no .
C13 C54 3.3415 no .
C13 C50A 3.2491 no .
C13 C54A 3.4984 no .
C14 C43 3.538(12) no .
C14 C49 2.7729 no .
C14 C50 3.2638 no .
C14 C54 3.4225 no .
C14 C49A 2.8763 no .
C14 C50A 3.1838 no .
C15 C18 2.804(11) no .
C16 C19 2.791(13) no .
C17 C20 2.829(12) no .
C21 C23 3.092(11) no .
C21 C25 2.918(10) no .
C21 C29 3.140(10) no .
C21 C36 3.126(10) no .
C21 C41 3.200(11) no .
C22 C25 2.915(10) no .
C23 C26 2.943(12) no .
C27 C42 3.067(10) no .
C27 C43 3.258(11) no .
C27 C44 3.442(12) no .
C30 C33 2.776(14) no .
C30 C37 3.157(14) no .
C30 C41 3.391(13) no .
C31 C34 2.771(16) no .
C31 C36 2.850(14) no .
C31 C37 3.542(15) no .
C31 C41 3.345(14) no .
C32 C35 2.797(18) no .
C36 C39 2.762(12) no .
C37 C40 2.747(13) no .
C38 C41 2.698(13) no .
C43 C46 2.767(14) no .
C43 C50 2.8271 no .
C43 C50A 3.0618 no .
C44 C47 2.716(16) no .
C44 C49 3.3414 no .
C44 C50 3.3091 no .
C45 C48 2.725(15) no .
C48 C49 3.1355 no .
C48 C50 3.5083 no .
C48 C49A 3.3042 no .
C49 C52 2.7802 no .
C50 C53 2.7800 no .
C51 C54 2.7799 no .
C49A C52A 2.7801 no .
C50A C53A 2.7800 no .
C51A C54A 2.7801 no .
O1 O3 2.707(7) no 3_645
O1 O5 3.095(9) no 3_645
O1 N2 3.514(8) no 3_645
O2 O3 3.291(8) no .
O2 O4 2.885(8) no .
O2 N2 3.515(8) no .
O2 C47 3.499(12) no 3_655
O2 C48 3.520(10) no 3_655
O3 O1 2.707(7) no 3_655
O3 O2 3.291(8) no .
O3 C48 3.182(10) no 3_655
O3 C52 3.2860 no 1_565
O3 C52A 3.2364 no 1_565
O4 O2 2.885(8) no .
O4 C1 3.383(9) no .
O4 C2 3.018(9) no .
O4 C3 2.993(9) no .
O4 C4 3.277(9) no .
O4 C5 3.496(9) no .
O4 C10 3.543(9) no .
O4 C22 3.234(9) no .
O4 C27 3.328(9) no .
O4 C29 3.562(10) no .
O5 O1 3.095(9) no 3_655
O5 C24 3.573(13) no 3_655
O5 C25 3.511(12) no 3_655
O5 C26 3.260(11) no 3_655
O5 C52 3.5384 no 1_565
O6 C28 3.337(14) no 1_655
O6 C38 3.386(13) no 1_655
N2 O1 3.514(8) no 3_655
N2 O2 3.515(8) no .
C1 O4 3.383(9) no .
C2 O4 3.018(9) no .
C3 O4 2.993(9) no .
C4 O4 3.277(9) no .
C5 O4 3.496(9) no .
C7 C41 3.525(13) no 2_566
C8 C41 3.547(12) no 2_566
C10 O4 3.543(9) no .
C22 O4 3.234(9) no .
C24 O5 3.573(13) no 3_645
C25 O5 3.511(12) no 3_645
C26 O5 3.260(11) no 3_645
C27 O4 3.328(9) no .
C28 O6 3.337(14) no 1_455
C28 C58 3.506(18) no 1_455
C29 O4 3.562(10) no .
C38 O6 3.386(13) no 1_455
C41 C7 3.525(13) no 2_466
C41 C8 3.547(12) no 2_466
C45 C55 3.571(18) no .
C46 C58 3.353(16) no 3_745
C47 O2 3.499(12) no 3_645
C47 C53A 3.5672 no 3_655
C48 O2 3.520(10) no 3_645
C48 O3 3.182(10) no 3_645
C55 C45 3.571(18) no .
C58 C28 3.506(18) no 1_655
C58 C46 3.353(16) no 3_755
C52 O3 3.2860 no 1_545
C52 O5 3.5384 no 1_545
C52A O3 3.2364 no 1_545
C53A C47 3.5672 no 3_645
O1 H26A 2.9395 no .
O1 H26B 2.2475 no .
O1 H27A 2.2224 no .
O1 H48 2.6377 no .
O1 H54 2.5329 no .
O1 H54A 2.3530 no .
O2 H4 3.5718 no .
O2 H21B 2.7156 no .
O2 H22B 2.4183 no .
O2 H23A 2.5716 no .
O2 H23B 3.3660 no .
O2 H35 2.4285 no .
O2 H37 2.4995 no .
O4 H55A 2.5991 no .
O4 H55B 2.5785 no .
O4 H55C 3.5806 no .
O5 H58A 2.5072 no .
O5 H58B 2.6293 no .
O5 H58C 3.5412 no .
O6 H55A 3.5076 no .
O6 H55B 3.3335 no .
O6 H55C 2.3323 no .
N1 H23A 2.8164 no .
N1 H23B 3.4056 no .
N1 H24 3.3519 no .
N1 H25A 3.3680 no .
N1 H25B 2.7012 no .
N2 H55A 2.7035 no .
N2 H55B 2.7226 no .
N2 H55C 3.2590 no .
C1 H9 2.7205 no .
C1 H19 2.6581 no .
C1 H21A 2.6577 no .
C1 H21B 3.2677 no .
C1 H27B 2.5047 no .
C2 H2 3.2218 no .
C2 H4 3.2772 no .
C2 H19 3.5570 no .
C2 H22B 3.0818 no .
C2 H27B 2.6686 no .
C2 H41 2.9231 no .
C3 H2 2.4808 no .
C3 H21A 3.2554 no .
C3 H21B 2.6705 no .
C3 H22B 3.4759 no .
C3 H31 3.3476 no .
C3 H35 3.5285 no .
C3 H41 2.6599 no .
C4 H2 3.1938 no .
C4 H6 2.6425 no .
C4 H31 3.5714 no .
C4 H41 3.4927 no .
C5 H7 3.2688 no .
C5 H9 3.2878 no .
C5 H19 3.4954 no .
C6 H4 2.6285 no .
C6 H8 3.2137 no .
C7 H9 3.2619 no .
C8 H6 3.2227 no .
C9 H7 3.2597 no .
C9 H19 2.9499 no .
C10 H4 3.3126 no .
C10 H6 3.3121 no .
C10 H8 3.2539 no .
C10 H19 2.6826 no .
C10 H27B 3.3201 no .
C11 H9 2.6192 no .
C11 H19 2.7066 no .
C11 H21A 2.6782 no .
C11 H26A 3.3433 no .
C11 H27A 3.2666 no .
C11 H27B 2.6352 no .
C11 H44 3.3760 no .
C12 H9 3.4439 no .
C12 H14 3.2698 no .
C12 H21A 2.9071 no .
C12 H26A 2.6831 no .
C12 H26B 3.2082 no .
C12 H44 2.7643 no .
C13 H1 3.1166 no .
C13 H26A 3.1127 no .
C13 H26B 3.5378 no .
C13 H27A 2.6891 no .
C13 H27B 3.2915 no .
C13 H44 2.5434 no .
C13 H50 3.3413 no .
C13 H54 3.4046 no .
C13 H50A 3.2036 no .
C14 H16 2.6611 no .
C14 H44 3.1435 no .
C14 H50 3.3829 no .
C14 H50A 3.1533 no .
C15 H9 3.4892 no .
C15 H17 3.2726 no .
C15 H19 3.3025 no .
C16 H14 2.6599 no .
C16 H18 3.2724 no .
C17 H19 3.2960 no .
C18 H16 3.2809 no .
C19 H9 2.9193 no .
C19 H17 3.2918 no .
C20 H9 2.6374 no .
C20 H14 3.3355 no .
C20 H16 3.3171 no .
C20 H18 3.2703 no .
C20 H21A 3.5144 no .
C21 H22A 3.3576 no .
C21 H22B 2.6938 no .
C21 H23A 2.8255 no .
C21 H25B 2.5550 no .
C21 H26A 2.5693 no .
C21 H26B 3.2824 no .
C21 H27A 3.3731 no .
C21 H27B 2.7862 no .
C21 H41 3.1319 no .
C22 H2 3.3202 no .
C22 H21A 3.3141 no .
C22 H21B 2.5421 no .
C22 H24 2.8001 no .
C22 H25B 3.2055 no .
C22 H26A 3.3541 no .
C22 H26B 2.7136 no .
C22 H27A 2.6364 no .
C22 H27B 2.6066 no .
C23 H21B 2.6155 no .
C23 H25A 3.3307 no .
C23 H25B 2.6571 no .
C23 H26B 3.2598 no .
C23 H28A 2.4746 no .
C23 H28B 3.2808 no .
C23 H28C 2.8338 no .
C23 H37 3.5834 no .
C24 H21B 3.2419 no .
C24 H22A 2.7992 no .
C24 H22B 3.3881 no .
C24 H26A 3.3993 no .
C24 H26B 2.7355 no .
C25 H21A 2.8877 no .
C25 H21B 2.7383 no .
C25 H22A 3.3188 no .
C25 H23A 2.6864 no .
C25 H23B 3.3293 no .
C25 H28A 2.8797 no .
C25 H28B 2.5755 no .
C25 H28C 3.3418 no .
C26 H1 3.4851 no .
C26 H21A 2.3858 no .
C26 H21B 2.7799 no .
C26 H22A 2.7403 no .
C26 H22B 3.3430 no .
C26 H23A 3.3209 no .
C26 H24 2.7585 no .
C26 H27A 2.6580 no .
C26 H27B 3.3409 no .
C27 H1 3.4380 no .
C27 H21A 2.9362 no .
C27 H21B 3.3387 no .
C27 H22A 2.5493 no .
C27 H22B 2.6828 no .
C27 H26A 2.7278 no .
C27 H26B 2.6188 no .
C27 H44 3.3278 no .
C28 H23A 2.5821 no .
C28 H23B 2.6636 no .
C28 H25A 2.7351 no .
C28 H25B 2.6859 no .
C29 H4 2.6225 no .
C29 H21B 2.6627 no .
C29 H22B 3.4969 no .
C29 H23A 3.3628 no .
C29 H31 2.6505 no .
C29 H35 2.7090 no .
C29 H37 2.6654 no .
C29 H41 2.6978 no .
C30 H2 2.6115 no .
C30 H4 2.3850 no .
C30 H32 3.2629 no .
C30 H34 3.3069 no .
C30 H37 3.1279 no .
C30 H41 3.5178 no .
C31 H4 2.8329 no .
C31 H33 3.2492 no .
C31 H35 3.2422 no .
C31 H41 3.4131 no .
C32 H4 3.5722 no .
C32 H34 3.2606 no .
C33 H31 3.2435 no .
C33 H35 3.2710 no .
C34 H32 3.2606 no .
C35 H2 2.5725 no .
C35 H4 2.9317 no .
C35 H31 3.2398 no .
C35 H33 3.2701 no .
C36 H2 3.1428 no .
C36 H21A 3.5533 no .
C36 H21B 2.3473 no .
C36 H23A 3.0447 no .
C36 H31 2.5464 no .
C36 H38 3.2429 no .
C36 H40 3.2564 no .
C37 H2 3.5696 no .
C37 H21B 2.9833 no .
C37 H23A 2.7375 no .
C37 H28A 3.3631 no .
C37 H31 3.3503 no .
C37 H39 3.2175 no .
C37 H41 3.2154 no .
C38 H23A 3.3880 no .
C38 H28A 3.1089 no .
C38 H40 3.1926 no .
C39 H37 3.2086 no .
C39 H41 3.2271 no .
C40 H21B 3.3906 no .
C40 H31 3.5468 no .
C40 H38 3.1922 no .
C41 H21A 3.2364 no .
C41 H21B 2.6067 no .
C41 H31 2.6769 no .
C41 H37 3.2227 no .
C41 H39 3.2305 no .
C42 H14 2.6678 no .
C42 H26B 3.4359 no .
C42 H27A 2.5688 no .
C42 H44 2.7269 no .
C42 H48 2.6151 no .
C42 H50 2.7880 no .
C42 H54 2.6128 no .
C42 H50A 2.5986 no .
C42 H54A 2.8192 no .
C43 H1 2.5500 no .
C43 H27A 2.6249 no .
C43 H27B 3.5724 no .
C43 H45 3.2688 no .
C43 H47 3.2656 no .
C43 H50 2.5490 no .
C43 H50A 2.7432 no .
C44 H27A 3.0956 no .
C44 H27B 3.4204 no .
C44 H46 3.2776 no .
C44 H48 3.1762 no .
C44 H50 2.6663 no .
C44 H50A 3.1293 no .
C45 H47 3.2334 no .
C45 H50 3.4716 no .
C46 H44 3.2912 no .
C46 H48 3.1108 no .
C47 H45 3.2137 no .
C48 H1 2.5766 no .
C48 H27A 3.1996 no .
C48 H44 3.1736 no .
C48 H46 3.1403 no .
C48 H50 3.3121 no .
C48 H50A 3.4947 no .
C57 H55A 3.2393 no .
C57 H55B 3.2064 no .
C57 H55C 2.6247 no .
C57 H58A 2.6080 no .
C57 H58B 2.5855 no .
C57 H58C 3.1340 no .
H1 H26B 2.6362 no .
H1 H27A 2.6288 no .
H1 H48 2.0775 no .
H1 C49 2.7679 no .
H1 C54 3.0042 no .
H1 C49A 2.4817 no .
H1 C54A 2.7222 no .
H1 H54 2.6370 no .
H1 H54A 2.4000 no .
H2 H4 3.3754 no .
H2 H21B 3.3384 no .
H2 H22B 2.4580 no .
H2 H23A 3.2216 no .
H2 H35 2.0124 no .
H2 H37 3.2283 no .
H4 H6 2.4539 no .
H4 H31 3.1681 no .
H4 H35 3.2717 no .
H6 H7 2.2615 no .
H7 H8 2.3463 no .
H8 H9 2.3071 no .
H9 H19 2.9501 no .
H9 H44 3.2149 no .
H14 H16 2.4794 no .
H14 H44 3.5910 no .
H14 C49 2.3417 no .
H14 C50 2.7196 no .
H14 C51 3.4369 no .
H14 C53 3.5218 no .
H14 C54 2.8262 no .
H14 C49A 2.4556 no .
H14 C50A 2.5397 no .
H14 C51A 3.3463 no .
H14 C54A 3.2182 no .
H14 H50 3.0376 no .
H14 H54 3.1976 no .
H14 H50A 2.6527 no .
H16 H17 2.2979 no .
H17 H18 2.4087 no .
H18 H19 2.3003 no .
H21A H23A 3.4984 no .
H21A H25A 3.5564 no .
H21A H25B 2.4390 no .
H21A H26A 2.1671 no .
H21A H26B 3.3273 no .
H21A H27B 3.3755 no .
H21A H41 3.0660 no .
H21B H22A 3.4906 no .
H21B H22B 2.6957 no .
H21B H23A 2.0890 no .
H21B H23B 3.4957 no .
H21B H25B 2.1781 no .
H21B H26A 3.0984 no .
H21B H27B 3.5297 no .
H21B H37 3.4273 no .
H21B H41 2.8191 no .
H22A H23A 2.8829 no .
H22A H23B 2.3555 no .
H22A H24 2.6867 no .
H22A H26B 2.5894 no .
H22A H27A 2.3450 no .
H22A H27B 2.7563 no .
H22B H23A 2.3563 no .
H22B H23B 2.4089 no .
H22B H27A 2.9981 no .
H22B H27B 2.4549 no .
H23A H24 2.8846 no .
H23A H25A 3.5788 no .
H23A H25B 2.4962 no .
H23A H28A 2.2215 no .
H23A H28B 3.3644 no .
H23A H28C 3.1077 no .
H23A H37 2.6662 no .
H23B H24 2.3676 no .
H23B H25B 3.5722 no .
H23B H28A 2.6908 no .
H23B H28C 2.6932 no .
H24 H25A 2.4024 no .
H24 H25B 2.8962 no .
H24 H26B 2.5723 no .
H24 H28A 2.8727 no .
H24 H28B 2.5467 no .
H24 H28C 2.2962 no .
H25A H26A 2.4026 no .
H25A H26B 2.4371 no .
H25A H28A 3.2538 no .
H25A H28B 2.4342 no .
H25A H28C 3.5101 no .
H25B H26A 2.4345 no .
H25B H26B 2.9115 no .
H25B H28A 2.7080 no .
H25B H28B 2.7219 no .
H26A H27A 3.0109 no .
H26B H27A 2.4060 no .
H26B H27B 3.5185 no .
H27A H44 3.2466 no .
H27A H48 3.4235 no .
H27B H44 3.2854 no .
H28A H37 3.3795 no .
H28A H38 2.8698 no .
H31 H32 2.3656 no .
H31 H41 2.7155 no .
H32 H33 2.3359 no .
H33 H34 2.3114 no .
H34 H35 2.3943 no .
H37 H38 2.3337 no .
H38 H39 2.2389 no .
H39 H40 2.3482 no .
H40 H41 2.3182 no .
H44 H45 2.3375 no .
H44 C49 3.4749 no .
H44 C50 3.4088 no .
H44 H50 2.7561 no .
H44 H50A 3.1913 no .
H45 H46 2.4839 no .
H46 H47 2.1526 no .
H47 H48 2.3235 no .
H48 C49 3.1316 no .
H48 C49A 3.1588 no .
C49 H51 3.2651 no .
C49 H53 3.2651 no .
C50 H52 3.2650 no .
C50 H54 3.2650 no .
C51 H53 3.2652 no .
C52 H50 3.2651 no .
C52 H54 3.2650 no .
C53 H51 3.2652 no .
C54 H50 3.2650 no .
C54 H52 3.2649 no .
C49A H51A 3.2650 no .
C49A H53A 3.2650 no .
C50A H52A 3.2650 no .
C50A H54A 3.2650 no .
C51A H53A 3.2652 no .
C52A H50A 3.2651 no .
C52A H54A 3.2649 no .
C53A H51A 3.2650 no .
C54A H50A 3.2650 no .
C54A H52A 3.2649 no .
H50 H51 2.3399 no .
H51 H52 2.3401 no .
H52 H53 2.3402 no .
H53 H54 2.3399 no .
H50A H51A 2.3401 no .
H51A H52A 2.3400 no .
H52A H53A 2.3401 no .
H53A H54A 2.3397 no .
O1 H52A 3.3604 no 3_655
O2 H47 2.8558 no 3_655
O2 H48 2.9182 no 3_655
O3 H1 1.8860 no 3_655
O3 H2 2.5313 no .
O3 H22B 3.2341 no .
O3 H35 3.1957 no .
O3 H48 2.2872 no 3_655
O3 H52 2.3952 no 1_565
O3 H53 3.5335 no 1_565
O3 H52A 2.3204 no 1_565
O3 H54A 3.2949 no 3_655
O4 H2 2.3123 no .
O4 H22A 3.5838 no .
O4 H22B 2.3475 no .
O4 H27B 2.4417 no .
O5 H1 2.8494 no 3_655
O5 H24 2.8170 no 3_655
O5 H25A 3.2298 no 3_655
O5 H26B 2.4129 no 3_655
O5 H51 3.5807 no 1_565
O5 H52 2.8442 no 1_565
O5 H51A 3.3090 no 1_565
O5 H52A 3.5911 no 1_565
O5 H54A 3.4017 no 3_655
O6 H28A 2.7000 no 1_655
O6 H28B 3.5405 no 1_655
O6 H28C 3.2873 no 1_655
O6 H38 2.4990 no 1_655
N2 H1 2.7608 no 3_655
N2 H2 2.7774 no .
N2 H22B 3.0392 no .
N2 H27B 3.4341 no .
N2 H48 3.2559 no 3_655
N2 H52 3.2710 no 1_565
N2 H52A 3.4647 no 1_565
N2 H54A 3.2400 no 3_655
C5 H40 3.1207 no 2_566
C5 H55B 3.5858 no .
C6 H40 3.1010 no 2_566
C6 H41 3.3222 no 2_566
C7 H19 3.3487 no 2_566
C7 H39 2.8406 no 1_655
C7 H40 3.4220 no 2_566
C7 H41 2.7028 no 2_566
C8 H31 3.4722 no 2_566
C8 H39 2.9320 no 1_655
C8 H41 2.8040 no 2_566
C8 H55B 3.5015 no .
C9 H41 3.4829 no 2_566
C9 H55B 3.3350 no .
C10 H40 3.4585 no 2_566
C10 H55B 3.3410 no .
C16 H32 3.5716 no 2_566
C16 H33 3.1740 no 1_545
C17 H32 3.4184 no 2_566
C18 H7 3.5828 no 2_466
C18 H31 3.3395 no 2_566
C19 H7 3.0377 no 2_466
C23 H58C 3.5823 no 1_455
C24 H51 3.5405 no 3_655
C25 H58B 3.4509 no 3_645
C27 H55A 3.3887 no .
C28 H46 3.2706 no 1_455
C28 H55C 3.1914 no 1_455
C28 H58C 2.9649 no 1_455
C33 H16 3.2219 no 1_565
C34 H16 3.3575 no 1_565
C35 H52A 3.4856 no 1_565
C37 H18 3.5826 no 2_466
C37 H47 3.4323 no 3_655
C37 H58C 3.4622 no 1_455
C38 H18 3.2019 no 2_466
C38 H55C 3.4564 no 1_455
C38 H58C 3.4738 no 1_455
C39 H7 3.3430 no 1_455
C39 H8 3.5397 no 1_455
C39 H18 3.0851 no 2_466
C39 H19 3.4397 no 2_466
C39 H55B 3.5345 no 1_455
C40 H7 3.5763 no 1_455
C40 H8 3.5835 no 1_455
C40 H18 3.4232 no 2_466
C40 H19 3.0685 no 2_466
C43 H23B 3.5456 no 3_645
C44 H55A 3.2397 no .
C45 H28B 3.2748 no 1_655
C45 H55A 2.9498 no .
C45 H55C 3.3637 no .
C46 H28B 3.1062 no 1_655
C46 H55A 3.4734 no .
C46 H58A 3.1545 no 3_745
C46 H58B 3.4125 no 3_745
C46 H58C 2.9478 no 3_745
C46 H53A 2.9951 no 3_655
C47 H2 3.5946 no 3_645
C47 H23B 3.2489 no 3_645
C47 H37 3.3571 no 3_645
C47 H58C 3.0935 no 3_745
C47 H53 3.1776 no 3_655
C47 H52A 3.5423 no 3_655
C47 H53A 2.7238 no 3_655
C48 H2 3.3793 no 3_645
C48 H23B 3.0150 no 3_645
C48 H53 3.1633 no 3_655
C48 H52A 3.0668 no 3_655
C48 H53A 3.0635 no 3_655
C55 H27B 3.2803 no .
C55 H38 3.3935 no 1_655
C55 H39 3.4466 no 1_655
C55 H45 3.3859 no .
C56 H1 3.3422 no 3_655
C56 H54A 3.0992 no 3_655
C57 H1 3.3125 no 3_655
C57 H26B 3.4720 no 3_655
C57 H38 3.3570 no 1_655
C57 H54A 3.1696 no 3_655
C58 H25A 3.2336 no 3_655
C58 H28A 2.8973 no 1_655
C58 H28C 3.2209 no 1_655
C58 H37 3.5821 no 1_655
C58 H38 3.0602 no 1_655
C58 H46 3.0199 no 3_755
H1 O3 1.8860 no 3_645
H1 O5 2.8494 no 3_645
H1 N2 2.7608 no 3_645
H1 C56 3.3422 no 3_645
H1 C57 3.3125 no 3_645
H1 C52A 3.5843 no 3_655
H1 H52 3.1954 no 3_655
H1 H52A 2.8136 no 3_655
H2 O3 2.5313 no .
H2 O4 2.3123 no .
H2 N2 2.7774 no .
H2 C47 3.5946 no 3_655
H2 C48 3.3793 no 3_655
H2 H47 3.0634 no 3_655
H2 H48 2.6264 no 3_655
H2 H52A 3.3430 no 1_565
H6 H40 3.4035 no 2_566
H7 C18 3.5828 no 2_566
H7 C19 3.0377 no 2_566
H7 C39 3.3430 no 1_655
H7 C40 3.5763 no 1_655
H7 H18 3.4419 no 2_566
H7 H19 2.4071 no 2_566
H7 H39 2.7454 no 1_655
H7 H40 3.2267 no 1_655
H7 H41 2.7824 no 2_566
H8 C39 3.5397 no 1_655
H8 C40 3.5835 no 1_655
H8 H31 3.1879 no 2_566
H8 H39 2.8759 no 1_655
H8 H40 2.9761 no 1_655
H8 H41 2.9681 no 2_566
H9 H31 3.3796 no 2_566
H14 H34 2.8041 no 1_545
H16 C33 3.2219 no 1_545
H16 C34 3.3575 no 1_545
H16 H33 2.5969 no 1_545
H16 H34 2.8706 no 1_545
H17 H32 3.5657 no 2_566
H17 H33 3.5299 no 1_545
H18 C37 3.5826 no 2_566
H18 C38 3.2019 no 2_566
H18 C39 3.0851 no 2_566
H18 C40 3.4232 no 2_566
H18 H7 3.4419 no 2_466
H18 H31 3.2973 no 2_566
H18 H38 3.5404 no 2_566
H18 H39 3.3073 no 2_566
H19 C7 3.3487 no 2_466
H19 C39 3.4397 no 2_566
H19 C40 3.0685 no 2_566
H19 H7 2.4071 no 2_466
H19 H39 3.4983 no 2_566
H19 H40 2.8830 no 2_566
H22A O4 3.5838 no .
H22A C49 3.2874 no 3_655
H22A C50 3.2752 no 3_655
H22A C51 3.0097 no 3_655
H22A C52 2.7325 no 3_655
H22A C53 2.7472 no 3_655
H22A C54 3.0357 no 3_655
H22A C49A 3.2871 no 3_655
H22A C50A 2.9928 no 3_655
H22A C51A 2.6965 no 3_655
H22A C52A 2.7262 no 3_655
H22A C53A 3.0469 no 3_655
H22A C54A 3.3117 no 3_655
H22A H51 3.5424 no 3_655
H22A H52 3.1414 no 3_655
H22A H53 3.1630 no 3_655
H22A H54 3.5795 no 3_655
H22A H50A 3.5197 no 3_655
H22A H51A 3.0903 no 3_655
H22A H52A 3.1341 no 3_655
H22A H53A 3.5972 no 3_655
H22B O3 3.2341 no .
H22B O4 2.3475 no .
H22B N2 3.0392 no .
H22B H48 2.9842 no 3_655
H23A H47 3.4092 no 3_655
H23A H58C 3.2183 no 1_455
H23B C43 3.5456 no 3_655
H23B C47 3.2489 no 3_655
H23B C48 3.0150 no 3_655
H23B H47 3.3321 no 3_655
H23B H48 3.0298 no 3_655
H23B H58C 3.1927 no 1_455
H23B C49 3.4390 no 3_655
H23B C50 2.9459 no 3_655
H23B C51 3.2291 no 3_655
H23B C50A 3.1878 no 3_655
H23B C51A 3.5846 no 3_655
H23B H50 2.9793 no 3_655
H23B H51 3.4380 no 3_655
H23B H50A 3.0526 no 3_655
H24 O5 2.8170 no 3_645
H24 H58A 3.0609 no 3_645
H24 C51 2.9576 no 3_655
H24 C52 3.4054 no 3_655
H24 C51A 3.3775 no 3_655
H24 H51 2.6770 no 3_655
H24 H52 3.4586 no 3_655
H24 H51A 2.9709 no 3_655
H25A O5 3.2298 no 3_645
H25A C58 3.2336 no 3_645
H25A H45 3.1993 no 1_455
H25A H58A 3.0465 no 3_645
H25A H58B 2.5542 no 3_645
H26B O5 2.4129 no 3_645
H26B C57 3.4720 no 3_645
H26B H52 3.5641 no 3_655
H27A H55A 3.4087 no .
H27A C53 3.5872 no 3_655
H27A C52A 3.3780 no 3_655
H27A C53A 3.4751 no 3_655
H27A H53 3.3290 no 3_655
H27A H52A 3.2396 no 3_655
H27A H53A 3.4080 no 3_655
H27B O4 2.4417 no .
H27B N2 3.4341 no .
H27B C55 3.2803 no .
H27B H55A 2.5566 no .
H27B H55B 3.2920 no .
H28A O6 2.7000 no 1_455
H28A C58 2.8973 no 1_455
H28A H55C 2.8010 no 1_455
H28A H58B 3.3317 no 1_455
H28A H58C 2.3168 no 1_455
H28B O6 3.5405 no 1_455
H28B C45 3.2748 no 1_455
H28B C46 3.1062 no 1_455
H28B H45 2.8339 no 1_455
H28B H46 2.4195 no 1_455
H28B H55C 2.7582 no 1_455
H28B H58A 3.3143 no 3_645
H28C O6 3.2873 no 1_455
H28C C58 3.2209 no 1_455
H28C H46 3.3445 no 1_455
H28C H55C 3.5948 no 1_455
H28C H58B 3.1708 no 1_455
H28C H58C 2.7680 no 1_455
H31 C8 3.4722 no 2_466
H31 C18 3.3395 no 2_466
H31 H8 3.1879 no 2_466
H31 H9 3.3796 no 2_466
H31 H18 3.2973 no 2_466
H32 C16 3.5716 no 2_466
H32 C17 3.4184 no 2_466
H32 H17 3.5657 no 2_466
H33 C16 3.1740 no 1_565
H33 H16 2.5969 no 1_565
H33 H17 3.5299 no 1_565
H34 H14 2.8041 no 1_565
H34 H16 2.8706 no 1_565
H34 C52 3.4777 no 1_565
H34 C53 3.2562 no 1_565
H34 C54 3.5725 no 1_565
H34 C51A 3.4763 no 1_565
H34 C52A 3.3655 no 1_565
H34 C53A 3.5845 no 1_565
H34 H53 3.4135 no 1_565
H35 O3 3.1957 no .
H35 H47 3.2853 no 3_655
H35 H48 3.4664 no 3_655
H35 C52 3.3460 no 1_565
H35 C53 3.2883 no 1_565
H35 C52A 3.0133 no 1_565
H35 C53A 3.5635 no 1_565
H35 H52 3.0454 no 1_565
H35 H53 2.9376 no 1_565
H35 H52A 2.6169 no 1_565
H35 H53A 3.5973 no 1_565
H37 C47 3.3571 no 3_655
H37 C58 3.5821 no 1_455
H37 H47 2.5089 no 3_655
H37 H58A 3.5440 no 1_455
H37 H58C 2.9254 no 1_455
H38 O6 2.4990 no 1_455
H38 C55 3.3935 no 1_455
H38 C57 3.3570 no 1_455
H38 C58 3.0602 no 1_455
H38 H18 3.5404 no 2_466
H38 H55B 3.2868 no 1_455
H38 H55C 2.8798 no 1_455
H38 H58A 3.1865 no 1_455
H38 H58C 2.8987 no 1_455
H39 C7 2.8406 no 1_455
H39 C8 2.9320 no 1_455
H39 C55 3.4466 no 1_455
H39 H7 2.7454 no 1_455
H39 H8 2.8759 no 1_455
H39 H18 3.3073 no 2_466
H39 H19 3.4983 no 2_466
H39 H55B 2.7975 no 1_455
H39 H55C 3.2261 no 1_455
H40 C5 3.1207 no 2_466
H40 C6 3.1010 no 2_466
H40 C7 3.4220 no 2_466
H40 C10 3.4585 no 2_466
H40 H6 3.4035 no 2_466
H40 H7 3.2267 no 1_455
H40 H8 2.9761 no 1_455
H40 H19 2.8830 no 2_466
H41 C6 3.3222 no 2_466
H41 C7 2.7028 no 2_466
H41 C8 2.8040 no 2_466
H41 C9 3.4829 no 2_466
H41 H7 2.7824 no 2_466
H41 H8 2.9681 no 2_466
H44 H55A 3.3843 no .
H45 C55 3.3859 no .
H45 H25A 3.1993 no 1_655
H45 H28B 2.8339 no 1_655
H45 H55A 3.0019 no .
H45 H55C 3.0164 no .
H46 C28 3.2706 no 1_655
H46 C58 3.0199 no 3_745
H46 H28B 2.4195 no 1_655
H46 H28C 3.3445 no 1_655
H46 H58A 2.5695 no 3_745
H46 H58B 3.1721 no 3_745
H46 H58C 2.8376 no 3_745
H46 H53A 3.1973 no 3_655
H47 O2 2.8558 no 3_645
H47 C37 3.4323 no 3_645
H47 H2 3.0634 no 3_645
H47 H23A 3.4092 no 3_645
H47 H23B 3.3321 no 3_645
H47 H35 3.2853 no 3_645
H47 H37 2.5089 no 3_645
H47 H58A 3.5289 no 3_745
H47 H58C 2.9747 no 3_745
H47 H53 3.2081 no 3_655
H47 H52A 3.5586 no 3_655
H47 H53A 2.8728 no 3_655
H48 O2 2.9182 no 3_645
H48 O3 2.2872 no 3_645
H48 N2 3.2559 no 3_645
H48 H2 2.6264 no 3_645
H48 H22B 2.9842 no 3_645
H48 H23B 3.0298 no 3_645
H48 H35 3.4664 no 3_645
H48 C52A 3.4409 no 3_655
H48 H52 3.5992 no 3_655
H48 H53 3.0976 no 3_655
H48 H52A 2.6382 no 3_655
H48 H53A 3.3189 no 3_655
H55A C27 3.3887 no .
H55A C44 3.2397 no .
H55A C45 2.9498 no .
H55A C46 3.4734 no .
H55A H27A 3.4087 no .
H55A H27B 2.5566 no .
H55A H44 3.3843 no .
H55A H45 3.0019 no .
H55A H53A 3.2735 no 3_655
H55B C5 3.5858 no .
H55B C8 3.5015 no .
H55B C9 3.3350 no .
H55B C10 3.3410 no .
H55B C39 3.5345 no 1_655
H55B H27B 3.2920 no .
H55B H38 3.2868 no 1_655
H55B H39 2.7975 no 1_655
H55C C28 3.1914 no 1_655
H55C C38 3.4564 no 1_655
H55C C45 3.3637 no .
H55C H28A 2.8010 no 1_655
H55C H28B 2.7582 no 1_655
H55C H28C 3.5948 no 1_655
H55C H38 2.8798 no 1_655
H55C H39 3.2261 no 1_655
H55C H45 3.0164 no .
H58A C46 3.1545 no 3_755
H58A H24 3.0609 no 3_655
H58A H25A 3.0465 no 3_655
H58A H28B 3.3143 no 3_655
H58A H37 3.5440 no 1_655
H58A H38 3.1865 no 1_655
H58A H46 2.5695 no 3_755
H58A H47 3.5289 no 3_755
H58B C25 3.4509 no 3_655
H58B C46 3.4125 no 3_755
H58B H25A 2.5542 no 3_655
H58B H28A 3.3317 no 1_655
H58B H28C 3.1708 no 1_655
H58B H46 3.1721 no 3_755
H58C C23 3.5823 no 1_655
H58C C28 2.9649 no 1_655
H58C C37 3.4622 no 1_655
H58C C38 3.4738 no 1_655
H58C C46 2.9478 no 3_755
H58C C47 3.0935 no 3_755
H58C H23A 3.2183 no 1_655
H58C H23B 3.1927 no 1_655
H58C H28A 2.3168 no 1_655
H58C H28C 2.7680 no 1_655
H58C H37 2.9254 no 1_655
H58C H38 2.8987 no 1_655
H58C H46 2.8376 no 3_755
H58C H47 2.9747 no 3_755
C49 H22A 3.2874 no 3_645
C49 H23B 3.4390 no 3_645
C50 H22A 3.2752 no 3_645
C50 H23B 2.9459 no 3_645
C51 H22A 3.0097 no 3_645
C51 H23B 3.2291 no 3_645
C51 H24 2.9576 no 3_645
C52 H22A 2.7325 no 3_645
C52 H24 3.4054 no 3_645
C52 H34 3.4777 no 1_545
C52 H35 3.3460 no 1_545
C53 H22A 2.7472 no 3_645
C53 H27A 3.5872 no 3_645
C53 H34 3.2562 no 1_545
C53 H35 3.2883 no 1_545
C54 H22A 3.0357 no 3_645
C54 H34 3.5725 no 1_545
C49A H22A 3.2871 no 3_645
C50A H22A 2.9928 no 3_645
C50A H23B 3.1878 no 3_645
C51A H22A 2.6965 no 3_645
C51A H23B 3.5846 no 3_645
C51A H24 3.3775 no 3_645
C51A H34 3.4763 no 1_545
C52A H1 3.5843 no 3_645
C52A H22A 2.7262 no 3_645
C52A H27A 3.3780 no 3_645
C52A H34 3.3655 no 1_545
C52A H35 3.0133 no 1_545
C52A H48 3.4409 no 3_645
C53A H22A 3.0469 no 3_645
C53A H27A 3.4751 no 3_645
C53A H34 3.5845 no 1_545
C53A H35 3.5635 no 1_545
C54A H22A 3.3117 no 3_645
H50 H23B 2.9793 no 3_645
H51 O5 3.5807 no 1_545
H51 C24 3.5405 no 3_645
H51 H22A 3.5424 no 3_645
H51 H23B 3.4380 no 3_645
H51 H24 2.6770 no 3_645
H52 O3 2.3952 no 1_545
H52 O5 2.8442 no 1_545
H52 N2 3.2710 no 1_545
H52 H1 3.1954 no 3_645
H52 H22A 3.1414 no 3_645
H52 H24 3.4586 no 3_645
H52 H26B 3.5641 no 3_645
H52 H35 3.0454 no 1_545
H52 H48 3.5992 no 3_645
H53 O3 3.5335 no 1_545
H53 C47 3.1776 no 3_645
H53 C48 3.1633 no 3_645
H53 H22A 3.1630 no 3_645
H53 H27A 3.3290 no 3_645
H53 H34 3.4135 no 1_545
H53 H35 2.9376 no 1_545
H53 H47 3.2081 no 3_645
H53 H48 3.0976 no 3_645
H54 H22A 3.5795 no 3_645
H50A H22A 3.5197 no 3_645
H50A H23B 3.0526 no 3_645
H51A O5 3.3090 no 1_545
H51A H22A 3.0903 no 3_645
H51A H24 2.9709 no 3_645
H52A O1 3.3604 no 3_645
H52A O3 2.3204 no 1_545
H52A O5 3.5911 no 1_545
H52A N2 3.4647 no 1_545
H52A C35 3.4856 no 1_545
H52A C47 3.5423 no 3_645
H52A C48 3.0668 no 3_645
H52A H1 2.8136 no 3_645
H52A H2 3.3430 no 1_545
H52A H22A 3.1341 no 3_645
H52A H27A 3.2396 no 3_645
H52A H35 2.6169 no 1_545
H52A H47 3.5586 no 3_645
H52A H48 2.6382 no 3_645
H53A C46 2.9951 no 3_645
H53A C47 2.7238 no 3_645
H53A C48 3.0635 no 3_645
H53A H22A 3.5972 no 3_645
H53A H27A 3.4080 no 3_645
H53A H35 3.5973 no 1_545
H53A H46 3.1973 no 3_645
H53A H47 2.8728 no 3_645
H53A H48 3.3189 no 3_645
H53A H55A 3.2735 no 3_645
H54A O3 3.2949 no 3_645
H54A O5 3.4017 no 3_645
H54A N2 3.2400 no 3_645
H54A C56 3.0992 no 3_645
H54A C57 3.1696 no 3_645

loop_
_geom_hbond_atom_site_label_D
_geom_hbond_atom_site_label_H
_geom_hbond_atom_site_label_A
_geom_hbond_site_symmetry_A
_geom_hbond_distance_DA
_geom_hbond_distance_DH
_geom_hbond_distance_HA
_geom_hbond_angle_DHA
_geom_hbond_publ_flag
O1 H1 O3 3_645 2.707(7) 0.840 1.886 165.3 no
O2 H2 O4 . 2.885(8) 0.840 2.312 125.8 no

loop_
_geom_torsion_atom_site_label_1
_geom_torsion_atom_site_label_2
_geom_torsion_atom_site_label_3
_geom_torsion_atom_site_label_4
_geom_torsion
_geom_torsion_publ_flag
C58 O6 C57 O5 -14.3(16) no
C58 O6 C57 C56 179.7(9) no
C21 N1 C22 C23 -64.7(6) no
C22 N1 C21 C2 -85.7(6) no
C21 N1 C26 C25 64.8(6) no
C26 N1 C21 C2 153.9(5) no
C21 N1 C27 C12 54.8(6) no
C27 N1 C21 C2 33.9(7) no
C22 N1 C26 C25 -57.1(6) no
C26 N1 C22 C23 53.7(6) no
C22 N1 C27 C12 178.1(5) no
C27 N1 C22 C23 171.5(5) no
C26 N1 C27 C12 -63.6(6) no
C27 N1 C26 C25 -172.8(5) no
O3 N2 C56 C55 -173.2(6) no
O3 N2 C56 C57 8.2(12) no
O4 N2 C56 C55 4.6(10) no
O4 N2 C56 C57 -173.9(6) no
C2 C1 C10 C5 9.8(9) no
C2 C1 C10 C9 -169.0(6) no
C10 C1 C2 C3 -9.6(9) no
C10 C1 C2 C21 173.4(5) no
C2 C1 C11 C12 60.6(9) no
C2 C1 C11 C20 -123.1(7) no
C11 C1 C2 C3 172.4(5) no
C11 C1 C2 C21 -4.6(9) no
C10 C1 C11 C12 -117.4(6) no
C10 C1 C11 C20 58.9(8) no
C11 C1 C10 C5 -172.0(5) no
C11 C1 C10 C9 9.1(9) no
C1 C2 C3 C4 2.0(9) no
C1 C2 C3 C29 177.0(6) no
C1 C2 C21 N1 -66.0(7) no
C3 C2 C21 N1 117.0(6) no
C21 C2 C3 C4 178.7(5) no
C21 C2 C3 C29 -6.3(10) no
C2 C3 C4 C5 5.3(10) no
C2 C3 C29 O2 -63.6(8) no
C2 C3 C29 C30 176.8(6) no
C2 C3 C29 C36 53.2(9) no
C4 C3 C29 O2 111.3(7) no
C4 C3 C29 C30 -8.4(9) no
C4 C3 C29 C36 -132.0(7) no
C29 C3 C4 C5 -169.9(6) no
C3 C4 C5 C6 170.4(6) no
C3 C4 C5 C10 -4.7(11) no
C4 C5 C6 C7 -174.0(7) no
C4 C5 C10 C1 -2.9(10) no
C4 C5 C10 C9 176.1(6) no
C6 C5 C10 C1 -178.1(6) no
C6 C5 C10 C9 0.8(10) no
C10 C5 C6 C7 1.3(11) no
C5 C6 C7 C8 -0.8(13) no
C6 C7 C8 C9 -1.9(13) no
C7 C8 C9 C10 4.1(12) no
C8 C9 C10 C1 175.4(7) no
C8 C9 C10 C5 -3.4(10) no
C1 C11 C12 C13 168.4(5) no
C1 C11 C12 C27 -8.5(9) no
C1 C11 C20 C15 -174.8(6) no
C1 C11 C20 C19 8.4(12) no
C12 C11 C20 C15 1.2(11) no
C12 C11 C20 C19 -175.6(7) no
C20 C11 C12 C13 -7.7(10) no
C20 C11 C12 C27 175.4(7) no
C11 C12 C13 C14 9.1(11) no
C11 C12 C13 C42 -167.1(6) no
C11 C12 C27 N1 -71.2(7) no
C13 C12 C27 N1 112.2(7) no
C27 C12 C13 C14 -174.2(6) no
C27 C12 C13 C42 9.6(10) no
C12 C13 C14 C15 -4.2(13) no
C12 C13 C42 O1 -57.8(8) no
C12 C13 C42 C43 63.4(9) no
C12 C13 C42 C49 174.5 no
C12 C13 C42 C49A -164.4 no
C14 C13 C42 O1 126.1(9) no
C14 C13 C42 C43 -112.7(9) no
C14 C13 C42 C49 -1.6 no
C14 C13 C42 C49A 19.6 no
C42 C13 C14 C15 171.8(7) no
C13 C14 C15 C16 -178.6(9) no
C13 C14 C15 C20 -2.5(15) no
C14 C15 C16 C17 179.2(9) no
C14 C15 C20 C11 4.1(13) no
C14 C15 C20 C19 -178.9(8) no
C16 C15 C20 C11 -179.8(9) no
C16 C15 C20 C19 -2.7(14) no
C20 C15 C16 C17 3.1(16) no
C15 C16 C17 C18 -1.2(17) no
C16 C17 C18 C19 -1.2(17) no
C17 C18 C19 C20 1.6(16) no
C18 C19 C20 C11 177.1(9) no
C18 C19 C20 C15 0.4(14) no
N1 C22 C23 C24 -54.0(8) no
C22 C23 C24 C25 56.1(8) no
C22 C23 C24 C28 174.8(6) no
C23 C24 C25 C26 -60.4(8) no
C28 C24 C25 C26 -176.7(7) no
C24 C25 C26 N1 62.4(8) no
O2 C29 C30 C31 156.9(7) no
O2 C29 C30 C35 -19.6(11) no
O2 C29 C36 C37 -38.3(9) no
O2 C29 C36 C41 143.1(6) no
C3 C29 C30 C31 -86.2(10) no
C3 C29 C30 C35 97.4(9) no
C3 C29 C36 C37 -154.1(6) no
C3 C29 C36 C41 27.3(10) no
C30 C29 C36 C37 78.5(8) no
C30 C29 C36 C41 -100.1(8) no
C36 C29 C30 C31 42.2(10) no
C36 C29 C30 C35 -134.3(8) no
C29 C30 C31 C32 176.3(8) no
C29 C30 C35 C34 179.5(8) no
C31 C30 C35 C34 2.9(16) no
C35 C30 C31 C32 -7.3(16) no
C30 C31 C32 C33 9.3(18) no
C31 C32 C33 C34 -7(2) no
C32 C33 C34 C35 3(2) no
C33 C34 C35 C30 -0.9(18) no
C29 C36 C37 C38 178.9(7) no
C29 C36 C41 C40 178.8(7) no
C37 C36 C41 C40 0.1(12) no
C41 C36 C37 C38 -2.4(12) no
C36 C37 C38 C39 4.5(14) no
C37 C38 C39 C40 -4.0(15) no
C38 C39 C40 C41 1.5(14) no
C39 C40 C41 C36 0.4(13) no
O1 C42 C43 C44 132.3(7) no
O1 C42 C43 C48 -45.7(9) no
O1 C42 C49 C50 160.3 no
O1 C42 C49 C54 -21.8 no
O1 C42 C49A C50A 166.9 no
O1 C42 C49A C54A -14.7 no
C13 C42 C43 C44 15.6(11) no
C13 C42 C43 C48 -162.5(6) no
C13 C42 C49 C50 -81.1 no
C13 C42 C49 C54 96.8 no
C13 C42 C49A C50A -83.3 no
C13 C42 C49A C54A 95.1 no
C43 C42 C49 C50 35.5 no
C43 C42 C49 C54 -146.6 no
C49 C42 C43 C44 -98.2 no
C49 C42 C43 C48 83.8 no
C43 C42 C49A C50A 44.8 no
C43 C42 C49A C54A -136.8 no
C49A C42 C43 C44 -111.9 no
C49A C42 C43 C48 70.0 no
C49 C42 C49A C50A 2.7 no
C49 C42 C49A C54A -178.9 no
C49A C42 C49 C50 178.2 no
C49A C42 C49 C54 -3.9 no
C42 C43 C44 C45 179.4(8) no
C42 C43 C48 C47 -179.7(6) no
C44 C43 C48 C47 2.0(12) no
C48 C43 C44 C45 -2.5(14) no
C43 C44 C45 C46 5.8(16) no
C44 C45 C46 C47 -9.7(17) no
C45 C46 C47 C48 9.9(17) no
C46 C47 C48 C43 -6.3(15) no
N2 C56 C57 O5 1.5(16) no
N2 C56 C57 O6 166.1(8) no
C55 C56 C57 O5 -177.1(10) no
C55 C56 C57 O6 -12.5(14) no
C42 C49 C50 C51 177.8 no
C42 C49 C54 C53 -178.0 no
C50 C49 C54 C53 0.0 no
C54 C49 C50 C51 -0.0 no
C49 C50 C51 C52 0.0 no
C50 C51 C52 C53 -0.0 no
C51 C52 C53 C54 0.0 no
C52 C53 C54 C49 -0.0 no
C42 C49A C50A C51A 178.5 no
C42 C49A C54A C53A -178.3 no
C50A C49A C54A C53A 0.0 no
C54A C49A C50A C51A 0.0 no
C49A C50A C51A C52A 0.0 no
C50A C51A C52A C53A -0.0 no
C51A C52A C53A C54A 0.1 no
C52A C53A C54A C49A -0.0 no

loop_
_platon_squeeze_void_nr
_platon_squeeze_void_average_x
_platon_squeeze_void_average_y
_platon_squeeze_void_average_z
_platon_squeeze_void_volume
_platon_squeeze_void_count_electrons
_platon_squeeze_void_content
1 -0.136 0.750 0.000 1024 84 ' '
2 -0.092 0.250 0.500 1024 84 ' '
